data_7041205
loop_
_publ_author_name
'Akhtar, Muhammad Nadeem'
'Chen, Yan-Cong'
'AlDamen, Murad A.'
'Tong, Ming-Liang'

_publ_section_title
;
 3D oxalato-bridged lanthanide(iii) MOFs with magnetocaloric, magnetic and
 photoluminescence properties.
;
_journal_issue 1
_journal_name_full 'Dalton transactions (Cambridge, England : 2003)'
_journal_page_first 116
_journal_page_last 124
_journal_paper_doi 10.1039/c6dt03843c
_journal_volume 46
_journal_year 2016
_chemical_formula_moiety 'C4 H2 Dy O9, 0.5(C10 H26 N2 O4) '
_chemical_formula_sum 'C9 H15 Dy N O11'
_chemical_formula_weight 475.72
_space_group_crystal_system monoclinic
_space_group_IT_number 14
_space_group_name_Hall '-P 2ybc'
_space_group_name_H-M_alt 'P 1 21/c 1'
_symmetry_space_group_name_Hall '-P 2ybc'
_symmetry_space_group_name_H-M 'P 1 21/c 1'
_atom_sites_solution_hydrogens mixed
_audit_creation_date 2016-10-27
_audit_creation_method
;
Olex2 1.2
(compiled 2016.09.09 svn.r3337 for OlexSys, GUI svn.r5227)
;
_audit_update_record
;
2016-11-03 deposited with the CCDC.
2016-11-14 downloaded from the CCDC.
;
_cell_angle_alpha 90
_cell_angle_beta 104.3930(10)
_cell_angle_gamma 90
_cell_formula_units_Z 4
_cell_length_a 10.2355(4)
_cell_length_b 11.7090(4)
_cell_length_c 11.4476(4)
_cell_measurement_reflns_used 9988
_cell_measurement_temperature 137(2)
_cell_measurement_theta_max 27.52
_cell_measurement_theta_min 3.48
_cell_volume 1328.90(8)
_computing_molecular_graphics 'Olex2 (Dolomanov et al., 2009)'
_computing_publication_material 'Olex2 (Dolomanov et al., 2009)'
_computing_structure_refinement 'ShelXL (Sheldrick, 2015)'
_diffrn_ambient_temperature 136.99
_diffrn_measured_fraction_theta_full 0.995
_diffrn_measured_fraction_theta_max 0.995
_diffrn_measurement_device_type 'Bruker APEX-II CCD'
_diffrn_measurement_method '\f and \w scans'
_diffrn_radiation_type MoK\a
_diffrn_radiation_wavelength 0.71073
_diffrn_reflns_av_R_equivalents 0.0156
_diffrn_reflns_av_unetI/netI 0.0099
_diffrn_reflns_Laue_measured_fraction_full 0.995
_diffrn_reflns_Laue_measured_fraction_max 0.995
_diffrn_reflns_limit_h_max 11
_diffrn_reflns_limit_h_min -12
_diffrn_reflns_limit_k_max 13
_diffrn_reflns_limit_k_min -13
_diffrn_reflns_limit_l_max 13
_diffrn_reflns_limit_l_min -13
_diffrn_reflns_number 16829
_diffrn_reflns_point_group_measured_fraction_full 0.995
_diffrn_reflns_point_group_measured_fraction_max 0.995
_diffrn_reflns_theta_full 25.028
_diffrn_reflns_theta_max 25.027
_diffrn_reflns_theta_min 2.957
_diffrn_standards_number 0
_exptl_absorpt_coefficient_mu 5.686
_exptl_absorpt_correction_T_max 0.482
_exptl_absorpt_correction_T_min 0.298
_exptl_absorpt_correction_type multi-scan
_exptl_absorpt_process_details SADABS
_exptl_crystal_colour colourless
_exptl_crystal_colour_primary colourless
_exptl_crystal_density_diffrn 2.378
_exptl_crystal_description block
_exptl_crystal_F_000 920
_exptl_crystal_size_max 0.112
_exptl_crystal_size_mid 0.05
_exptl_crystal_size_min 0.035
_refine_diff_density_max 1.926
_refine_diff_density_min -0.731
_refine_diff_density_rms 0.103
_refine_ls_extinction_method none
_refine_ls_goodness_of_fit_ref 1.120
_refine_ls_hydrogen_treatment constr
_refine_ls_matrix_type full
_refine_ls_number_parameters 202
_refine_ls_number_reflns 2337
_refine_ls_number_restraints 0
_refine_ls_restrained_S_all 1.120
_refine_ls_R_factor_all 0.0161
_refine_ls_R_factor_gt 0.0156
_refine_ls_shift/su_max 0.002
_refine_ls_shift/su_mean 0.000
_refine_ls_structure_factor_coef Fsqd
_refine_ls_weighting_details 'w=1/[\s^2^(Fo^2^)+(0.0202P)^2^+3.1321P] where P=(Fo^2^+2Fc^2^)/3'
_refine_ls_weighting_scheme calc
_refine_ls_wR_factor_gt 0.0398
_refine_ls_wR_factor_ref 0.0400
_reflns_Friedel_coverage 0.000
_reflns_number_gt 2283
_reflns_number_total 2337
_reflns_threshold_expression 'I > 2\s(I)'
_cod_data_source_file c6dt03843c2.cif
_cod_data_source_block a
_cod_depositor_comments 'Adding full bibliography for 7041203--7041206.cif.'
_cod_database_code 7041205
_shelx_space_group_comment
;
The symmetry employed for this shelxl refinement is uniquely defined
by the following loop, which should always be used as a source of
symmetry information in preference to the above space-group names.
They are only intended as comments.
;
_shelx_estimated_absorpt_t_max 0.826
_shelx_estimated_absorpt_t_min 0.568
_olex2_refinement_description
;
1. Fixed Uiso
 At 1.2 times of:
  All C(H,H) groups, All N(H) groups
 At 1.5 times of:
  All O(H) groups, All O(H,H) groups
2.a Rotating group:
 O1W(H1WA,H1WB)
2.b Ternary CH refined with riding coordinates:
 N1(H1)
2.c Secondary CH2 refined with riding coordinates:
 C4(H4A,H4B), C2(H2A,H2B), C5(H5A,H5B), C3(H3A,H3B), C1(H1B,H1C)
2.d Idealised tetrahedral OH refined as rotating group:
 O1(H1A), O2(H2)
;
_shelx_shelxl_version_number 2014/7
_olex2_submission_special_instructions 'No special instructions were received'

loop_
_space_group_symop_operation_xyz
'x, y, z'
'-x, y+1/2, -z+1/2'
'-x, -y, -z'
'x, -y-1/2, z-1/2'

loop_
_atom_site_label
_atom_site_type_symbol
_atom_site_fract_x
_atom_site_fract_y
_atom_site_fract_z
_atom_site_U_iso_or_equiv
_atom_site_adp_type
_atom_site_occupancy
_atom_site_site_symmetry_order
_atom_site_calc_flag
_atom_site_refinement_flags_posn
Dy1 Dy 0.75286(2) 0.34883(2) 1.01832(2) 0.00490(6) Uani 1 1 d .
N1 N 0.6858(2) 0.5397(2) 0.5193(2) 0.0147(5) Uani 1 1 d .
H1 H 0.7160 0.4583 0.5278 0.018 Uiso 1 1 calc R
O6X O 0.33784(19) 0.46022(16) 1.00629(18) 0.0092(4) Uani 1 1 d .
O1 O 0.9784(2) 0.48258(17) 0.64510(19) 0.0140(4) Uani 1 1 d .
H1A H 1.0128 0.4795 0.7197 0.021 Uiso 1 1 calc GR
C4 C 0.6935(3) 0.5786(3) 0.3922(3) 0.0211(7) Uani 1 1 d .
H4A H 0.7844 0.5596 0.3822 0.025 Uiso 1 1 calc R
H4B H 0.6275 0.5333 0.3320 0.025 Uiso 1 1 calc R
O3X O 0.7371(2) 0.10993(16) 0.71844(17) 0.0102(4) Uani 1 1 d .
O8X O 1.08027(19) 0.51017(17) 0.88370(17) 0.0100(4) Uani 1 1 d .
O7X O 0.9165(2) 0.39208(17) 0.90637(18) 0.0119(4) Uani 1 1 d .
O1X O 0.6521(2) 0.38137(17) 0.79701(18) 0.0112(4) Uani 1 1 d .
C2 C 0.7811(3) 0.6054(3) 0.6177(3) 0.0135(6) Uani 1 1 d .
H2A H 0.7718 0.5776 0.6969 0.016 Uiso 1 1 calc R
H2B H 0.7554 0.6871 0.6110 0.016 Uiso 1 1 calc R
O5X O 0.5144(2) 0.35158(15) 0.9951(2) 0.0102(4) Uani 1 1 d .
O2X O 0.7346(2) 0.17970(16) 0.90030(18) 0.0096(4) Uani 1 1 d .
O2 O 0.7827(2) 0.7752(2) 0.4138(2) 0.0241(5) Uani 1 1 d .
H2 H 0.7565 0.8349 0.4417 0.036 Uiso 1 1 calc GR
O1W O 0.95354(19) 0.24729(17) 1.11966(18) 0.0119(4) Uani 1 1 d .
H1WA H 1.0238 0.2669 1.0898 0.018 Uiso 1 1 d GR
H1WB H 0.9414 0.1714 1.1106 0.018 Uiso 1 1 d GR
O4X O 0.69386(19) 0.31793(16) 0.62433(17) 0.0081(4) Uani 1 1 d .
C5 C 0.6675(3) 0.7030(3) 0.3628(3) 0.0225(7) Uani 1 1 d .
H5A H 0.6424 0.7125 0.2741 0.027 Uiso 1 1 calc R
H5B H 0.5900 0.7284 0.3937 0.027 Uiso 1 1 calc R
C3 C 0.5466(3) 0.5425(3) 0.5407(3) 0.0163(6) Uani 1 1 d .
H3A H 0.5088 0.6204 0.5247 0.020 Uiso 1 1 calc R
H3B H 0.5521 0.5238 0.6261 0.020 Uiso 1 1 calc R
C1 C 0.9267(3) 0.5947(3) 0.6133(3) 0.0153(6) Uani 1 1 d .
H1B H 0.9346 0.6130 0.5309 0.018 Uiso 1 1 calc R
H1C H 0.9816 0.6507 0.6695 0.018 Uiso 1 1 calc R
C3X C 0.4576(3) 0.4451(2) 1.0004(2) 0.0080(6) Uani 1 1 d .
C4X C 0.9988(3) 0.4710(2) 0.9391(2) 0.0078(6) Uani 1 1 d .
C2X C 0.7234(3) 0.1884(2) 0.7886(2) 0.0074(5) Uani 1 1 d .
C1X C 0.6871(3) 0.3075(2) 0.7320(2) 0.0074(5) Uani 1 1 d .

loop_
_atom_site_aniso_label
_atom_site_aniso_U_11
_atom_site_aniso_U_22
_atom_site_aniso_U_33
_atom_site_aniso_U_23
_atom_site_aniso_U_13
_atom_site_aniso_U_12
Dy1 0.00548(8) 0.00500(8) 0.00467(8) -0.00016(4) 0.00213(5) -0.00029(4)
N1 0.0075(12) 0.0085(12) 0.0257(14) -0.0008(11) -0.0007(10) 0.0012(9)
O6X 0.0069(9) 0.0075(9) 0.0140(10) 0.0013(8) 0.0041(8) 0.0007(7)
O1 0.0154(11) 0.0142(10) 0.0108(10) -0.0016(8) 0.0005(8) -0.0009(8)
C4 0.0205(17) 0.0224(18) 0.0210(17) -0.0040(13) 0.0062(13) 0.0004(13)
O3X 0.0170(11) 0.0073(10) 0.0075(10) 0.0007(8) 0.0052(8) 0.0021(8)
O8X 0.0091(9) 0.0122(10) 0.0090(10) -0.0004(8) 0.0029(8) -0.0034(8)
O7X 0.0112(10) 0.0139(10) 0.0117(10) -0.0018(8) 0.0053(8) -0.0052(8)
O1X 0.0143(10) 0.0109(10) 0.0087(10) -0.0009(8) 0.0032(8) 0.0039(8)
C2 0.0129(15) 0.0159(15) 0.0104(14) -0.0006(12) 0.0004(11) -0.0029(12)
O5X 0.0080(10) 0.0069(10) 0.0162(11) -0.0004(8) 0.0035(8) 0.0003(7)
O2X 0.0159(10) 0.0069(9) 0.0067(10) -0.0002(8) 0.0043(8) -0.0002(8)
O2 0.0149(11) 0.0188(12) 0.0374(15) -0.0109(11) 0.0043(10) 0.0036(9)
O1W 0.0102(10) 0.0088(10) 0.0166(11) 0.0017(8) 0.0033(8) 0.0001(8)
O4X 0.0094(10) 0.0079(9) 0.0073(10) 0.0002(8) 0.0028(8) 0.0009(8)
C5 0.0223(17) 0.0245(18) 0.0210(17) 0.0005(14) 0.0063(14) -0.0005(14)
C3 0.0078(14) 0.0136(15) 0.0257(17) 0.0019(13) 0.0006(12) 0.0004(12)
C1 0.0141(15) 0.0132(15) 0.0186(16) 0.0012(12) 0.0038(12) -0.0017(12)
C3X 0.0095(14) 0.0092(14) 0.0045(13) 0.0011(10) 0.0004(10) -0.0004(12)
C4X 0.0058(13) 0.0086(13) 0.0083(14) 0.0020(11) 0.0006(10) 0.0009(10)
C2X 0.0045(12) 0.0108(14) 0.0074(14) -0.0001(11) 0.0026(10) -0.0005(10)
C1X 0.0037(12) 0.0097(14) 0.0083(14) -0.0011(11) 0.0004(10) -0.0001(10)

loop_
_atom_type_symbol
_atom_type_description
_atom_type_scat_dispersion_real
_atom_type_scat_dispersion_imag
_atom_type_scat_source
C C 0.0033 0.0016 'International Tables Vol C Tables 4.2.6.8 and 6.1.1.4'
H H 0.0000 0.0000 'International Tables Vol C Tables 4.2.6.8 and 6.1.1.4'
Dy Dy -0.1892 4.4098 'International Tables Vol C Tables 4.2.6.8 and 6.1.1.4'
N N 0.0061 0.0033 'International Tables Vol C Tables 4.2.6.8 and 6.1.1.4'
O O 0.0106 0.0060 'International Tables Vol C Tables 4.2.6.8 and 6.1.1.4'

loop_
_geom_angle_atom_site_label_1
_geom_angle_atom_site_label_2
_geom_angle_atom_site_label_3
_geom_angle
_geom_angle_site_symmetry_1
_geom_angle_site_symmetry_3
O6X Dy1 O8X 68.36(6) 3_667 3_767
O6X Dy1 O1X 72.08(6) 3_667 .
O6X Dy1 O4X 131.40(6) 3_667 4_566
O3X Dy1 O6X 78.95(7) 4_566 3_667
O3X Dy1 O8X 68.17(6) 4_566 3_767
O3X Dy1 O7X 133.80(7) 4_566 .
O3X Dy1 O1X 145.87(7) 4_566 .
O3X Dy1 O5X 78.04(7) 4_566 .
O3X Dy1 O1W 83.71(7) 4_566 .
O3X Dy1 O4X 66.56(6) 4_566 4_566
O8X Dy1 O1X 115.19(7) 3_767 .
O8X Dy1 O4X 122.81(6) 3_767 4_566
O7X Dy1 O6X 92.38(7) . 3_667
O7X Dy1 O8X 66.50(7) . 3_767
O7X Dy1 O1X 66.21(7) . .
O7X Dy1 O1W 74.73(7) . .
O7X Dy1 O4X 136.21(7) . 4_566
O5X Dy1 O6X 67.75(6) . 3_667
O5X Dy1 O8X 128.41(6) . 3_767
O5X Dy1 O7X 140.05(7) . .
O5X Dy1 O1X 74.59(7) . .
O5X Dy1 O1W 141.82(7) . .
O5X Dy1 O4X 72.26(6) . 4_566
O2X Dy1 O6X 137.09(7) . 3_667
O2X Dy1 O3X 134.39(7) . 4_566
O2X Dy1 O8X 140.54(7) . 3_767
O2X Dy1 O7X 80.75(7) . .
O2X Dy1 O1X 66.38(7) . .
O2X Dy1 O5X 90.82(7) . .
O2X Dy1 O1W 78.44(7) . .
O2X Dy1 O4X 67.91(7) . 4_566
O1W Dy1 O6X 140.55(7) . 3_667
O1W Dy1 O8X 72.34(7) . 3_767
O1W Dy1 O1X 130.34(7) . .
O1W Dy1 O4X 69.75(7) . 4_566
O4X Dy1 O1X 121.95(7) 4_566 .
C4 N1 H1 106.7 . .
C2 N1 H1 106.7 . .
C2 N1 C4 112.3(2) . .
C3 N1 H1 106.7 . .
C3 N1 C4 114.8(2) . .
C3 N1 C2 109.3(2) . .
C3X O6X Dy1 118.48(17) . 3_667
C1 O1 H1A 109.5 . .
N1 C4 H4A 108.1 . .
N1 C4 H4B 108.1 . .
H4A C4 H4B 107.3 . .
C5 C4 N1 116.6(3) . .
C5 C4 H4A 108.1 . .
C5 C4 H4B 108.1 . .
C2X O3X Dy1 120.85(18) . 4_565
C4X O8X Dy1 119.52(17) . 3_767
C4X O7X Dy1 120.36(17) . .
C1X O1X Dy1 112.85(17) . .
N1 C2 H2A 108.9 . .
N1 C2 H2B 108.9 . .
N1 C2 C1 113.2(2) . .
H2A C2 H2B 107.7 . .
C1 C2 H2A 108.9 . .
C1 C2 H2B 108.9 . .
C3X O5X Dy1 118.77(17) . .
C2X O2X Dy1 118.97(17) . .
C5 O2 H2 109.5 . .
Dy1 O1W H1WA 111.0 . .
Dy1 O1W H1WB 110.8 . .
H1WA O1W H1WB 107.9 . .
C1X O4X Dy1 119.24(17) . 4_565
C4 C5 H5A 108.9 . .
C4 C5 H5B 108.9 . .
O2 C5 C4 113.2(3) . .
O2 C5 H5A 108.9 . .
O2 C5 H5B 108.9 . .
H5A C5 H5B 107.8 . .
N1 C3 C3 111.1(3) . 3_666
N1 C3 H3A 109.4 . .
N1 C3 H3B 109.4 . .
C3 C3 H3A 109.4 3_666 .
C3 C3 H3B 109.4 3_666 .
H3A C3 H3B 108.0 . .
O1 C1 C2 112.0(2) . .
O1 C1 H1B 109.2 . .
O1 C1 H1C 109.2 . .
C2 C1 H1B 109.2 . .
C2 C1 H1C 109.2 . .
H1B C1 H1C 107.9 . .
O6X C3X C3X 115.9(3) . 3_667
O5X C3X O6X 126.7(3) . .
O5X C3X C3X 117.3(3) . 3_667
O8X C4X C4X 115.6(3) . 3_767
O7X C4X O8X 127.2(3) . .
O7X C4X C4X 117.1(3) . 3_767
O3X C2X O2X 126.6(3) . .
O3X C2X C1X 116.7(2) . .
O2X C2X C1X 116.7(2) . .
O1X C1X O4X 127.6(3) . .
O1X C1X C2X 116.8(2) . .
O4X C1X C2X 115.6(2) . .

loop_
_geom_bond_atom_site_label_1
_geom_bond_atom_site_label_2
_geom_bond_distance
_geom_bond_site_symmetry_2
Dy1 O6X 2.4105(19) 3_667
Dy1 O3X 2.3857(19) 4_566
Dy1 O8X 2.4390(19) 3_767
Dy1 O7X 2.4027(19) .
Dy1 O1X 2.516(2) .
Dy1 O5X 2.389(2) .
Dy1 O2X 2.3783(19) .
Dy1 O1W 2.4070(19) .
Dy1 O4X 2.4525(19) 4_566
N1 H1 1.0000 .
N1 C4 1.545(4) .
N1 C2 1.506(4) .
N1 C3 1.505(4) .
O6X Dy1 2.4105(19) 3_667
O6X C3X 1.257(3) .
O1 H1A 0.8400 .
O1 C1 1.428(4) .
C4 H4A 0.9900 .
C4 H4B 0.9900 .
C4 C5 1.503(5) .
O3X Dy1 2.3857(19) 4_565
O3X C2X 1.250(3) .
O8X Dy1 2.4390(19) 3_767
O8X C4X 1.254(3) .
O7X C4X 1.244(3) .
O1X C1X 1.249(3) .
C2 H2A 0.9900 .
C2 H2B 0.9900 .
C2 C1 1.509(4) .
O5X C3X 1.248(3) .
O2X C2X 1.260(4) .
O2 H2 0.8400 .
O2 C5 1.451(4) .
O1W H1WA 0.8997 .
O1W H1WB 0.8996 .
O4X Dy1 2.4525(19) 4_565
O4X C1X 1.258(4) .
C5 H5A 0.9900 .
C5 H5B 0.9900 .
C3 C3 1.525(6) 3_666
C3 H3A 0.9900 .
C3 H3B 0.9900 .
C1 H1B 0.9900 .
C1 H1C 0.9900 .
C3X C3X 1.552(5) 3_667
C4X C4X 1.545(5) 3_767
C2X C1X 1.544(4) .

loop_
_geom_torsion_atom_site_label_1
_geom_torsion_atom_site_label_2
_geom_torsion_atom_site_label_3
_geom_torsion_atom_site_label_4
_geom_torsion
_geom_torsion_site_symmetry_1
_geom_torsion_site_symmetry_4
Dy1 O6X C3X O5X -169.8(2) 3_667 .
Dy1 O6X C3X C3X 10.1(4) 3_667 3_667
Dy1 O3X C2X O2X -168.3(2) 4_565 .
Dy1 O3X C2X C1X 12.7(3) 4_565 .
Dy1 O8X C4X O7X -173.1(2) 3_767 .
Dy1 O8X C4X C4X 7.6(4) 3_767 3_767
Dy1 O7X C4X O8X -172.4(2) . .
Dy1 O7X C4X C4X 6.8(4) . 3_767
Dy1 O1X C1X O4X -154.0(2) . .
Dy1 O1X C1X C2X 27.5(3) . .
Dy1 O5X C3X O6X -169.8(2) . .
Dy1 O5X C3X C3X 10.3(4) . 3_667
Dy1 O2X C2X O3X 166.2(2) . .
Dy1 O2X C2X C1X -14.8(3) . .
Dy1 O4X C1X O1X -176.1(2) 4_565 .
Dy1 O4X C1X C2X 2.4(3) 4_565 .
N1 C4 C5 O2 79.0(3) . .
N1 C2 C1 O1 -69.7(3) . .
C4 N1 C2 C1 -59.0(3) . .
C4 N1 C3 C3 64.6(4) . 3_666
O3X C2X C1X O1X 168.8(2) . .
O3X C2X C1X O4X -9.9(4) . .
C2 N1 C4 C5 -56.9(3) . .
C2 N1 C3 C3 -168.2(3) . 3_666
O2X C2X C1X O1X -10.3(4) . .
O2X C2X C1X O4X 171.0(2) . .
C3 N1 C4 C5 68.7(3) . .
C3 N1 C2 C1 172.5(2) . .
